data_1515062
loop_
_publ_author_name
'Ch\'avez, Patricia'
'Kirsch, Jonathan'
'H\"ovelmann, Claas H.'
'Streuff, Jan'
'Mart\'inez-Belmonte, Marta'
'Escudero-Ad\'an, Eduardo C.'
'Martin, Eddy'
'Mu\~niz, Kilian'

_publ_section_title
;
 Metal-free diamination of alkenes employing bromide catalysis
;
_journal_issue 7
_journal_name_full 'Chemical Science'
_journal_page_first 2375
_journal_paper_doi 10.1039/c2sc20242e
_journal_volume 3
_journal_year 2012
_chemical_formula_sum 'C26 H26 N2 O4 S'
_chemical_formula_weight 462.55
_chemical_name_systematic
;
?
;
_space_group_IT_number 14
_symmetry_cell_setting monoclinic
_symmetry_space_group_name_Hall '-P 2ybc'
_symmetry_space_group_name_H-M 'P 1 21/c 1'
_atom_sites_solution_hydrogens geom
_atom_sites_solution_primary direct
_atom_sites_solution_secondary difmap
_audit_creation_method SHELXL-97
_cell_angle_alpha 90.00
_cell_angle_beta 90.991(3)
_cell_angle_gamma 90.00
_cell_formula_units_Z 4
_cell_length_a 6.5173(6)
_cell_length_b 21.874(2)
_cell_length_c 15.6036(13)
_cell_measurement_reflns_used 4614
_cell_measurement_temperature 100(2)
_cell_measurement_theta_max 27.42
_cell_measurement_theta_min 2.27
_cell_volume 2224.1(3)
_computing_cell_refinement 'Bruker APEX2 v2009.1-0'
_computing_data_collection 'Bruker APEX2 v2009.1-0'
_computing_data_reduction 'Bruker SAINT V7.60A'
_computing_molecular_graphics 'Bruker SHELXTL'
_computing_publication_material 'Bruker SHELXTL'
_computing_structure_refinement 'SHELXS-97 (Sheldrick, 2008)'
_computing_structure_solution 'SHELXS-97 (Sheldrick, 2008)'
_diffrn_ambient_temperature 100(2)
_diffrn_detector_area_resol_mean 512
_diffrn_detector_type '4K CCD area detector APEX II'
_diffrn_measured_fraction_theta_full 1.000
_diffrn_measured_fraction_theta_max 0.995
_diffrn_measurement_device_type 'Kappa 4-axis goniometer bruker-nonius'
_diffrn_measurement_method
;
Fullsphere data collection, phi and omega scans
;
_diffrn_measurement_specimen_support 'magnetic support whith 10 micron nylon fiber cryoloop'
_diffrn_radiation_monochromator 'Multilayer Montel 200 mirrors'
_diffrn_radiation_type MoK\a
_diffrn_radiation_wavelength 0.71073
_diffrn_reflns_av_R_equivalents 0.0416
_diffrn_reflns_av_sigmaI/netI 0.0497
_diffrn_reflns_limit_h_max 8
_diffrn_reflns_limit_h_min -8
_diffrn_reflns_limit_k_max 27
_diffrn_reflns_limit_k_min -28
_diffrn_reflns_limit_l_max 18
_diffrn_reflns_limit_l_min -20
_diffrn_reflns_number 17043
_diffrn_reflns_theta_full 25.00
_diffrn_reflns_theta_max 27.50
_diffrn_reflns_theta_min 1.60
_diffrn_source 'rotating anode X-ray tube'
_diffrn_source_current 70
_diffrn_source_power 50
_diffrn_source_size '3 mm x 0.3 mm fine focus'
_diffrn_source_type 'Bruker-Nonius FR 591'
_exptl_absorpt_coefficient_mu 0.183
_exptl_absorpt_correction_T_max 0.9982
_exptl_absorpt_correction_T_min 0.9472
_exptl_absorpt_correction_type empirical
_exptl_absorpt_process_details
;
SADABS Version 2008/1 Bruker-Nonius
Blessing, Acta Cryst. (1995) A51 33-38
;
_exptl_crystal_colour white
_exptl_crystal_density_diffrn 1.381
_exptl_crystal_density_method 'not measured'
_exptl_crystal_description needle
_exptl_crystal_F_000 976
_exptl_crystal_size_max 0.30
_exptl_crystal_size_mid 0.01
_exptl_crystal_size_min 0.01
_refine_diff_density_max 0.451
_refine_diff_density_min -0.486
_refine_diff_density_rms 0.059
_refine_ls_extinction_method none
_refine_ls_goodness_of_fit_ref 1.009
_refine_ls_hydrogen_treatment noref
_refine_ls_matrix_type full
_refine_ls_number_parameters 298
_refine_ls_number_reflns 5087
_refine_ls_number_restraints 0
_refine_ls_restrained_S_all 1.009
_refine_ls_R_factor_all 0.0691
_refine_ls_R_factor_gt 0.0414
_refine_ls_shift/su_max 0.001
_refine_ls_shift/su_mean 0.000
_refine_ls_structure_factor_coef Fsqd
_refine_ls_weighting_details 'calc w=1/[\s^2^(Fo^2^)+(0.0571P)^2^+0.4014P] where P=(Fo^2^+2Fc^2^)/3'
_refine_ls_weighting_scheme calc
_refine_ls_wR_factor_gt 0.0965
_refine_ls_wR_factor_ref 0.1074
_reflns_number_gt 3716
_reflns_number_total 5087
_reflns_threshold_expression >2sigma(I)
_cod_data_source_file c2sc20242e.txt
_cod_data_source_block pcv842_0m
_cod_depositor_comments
;
The following automatic conversions were performed:
'_diffrn_measurement_specimen_suppport' tag replaced with
'_diffrn_measurement_specimen_support'.

Automatic conversion script
Id: cif_correct_tags 1440 2010-10-19 06:21:57Z saulius 

The following automatic conversions were performed:

'_symmetry_cell_setting' value 'Monoclinic' changed to 'monoclinic'
according to
/usr/data/users/saulius/automatic-downloads/retrospective/RSC/lib/dictionaries/cif_core.dic
dictionary named 'cif_core.dic' version 2.4.2 from 2011-04-26.

Automatic conversion script
Id: cif_fix_values 2281 2013-09-26 08:29:07Z andrius 
;
_cod_original_cell_volume 2224.2(3)
_cod_original_sg_symbol_H-M P2(1)/c
_cod_database_code 1515062

loop_
_symmetry_equiv_pos_as_xyz
'x, y, z'
'-x, y+1/2, -z+1/2'
'-x, -y, -z'
'x, -y-1/2, z-1/2'

loop_
_atom_site_label
_atom_site_type_symbol
_atom_site_fract_x
_atom_site_fract_y
_atom_site_fract_z
_atom_site_U_iso_or_equiv
_atom_site_adp_type
_atom_site_occupancy
_atom_site_symmetry_multiplicity
_atom_site_calc_flag
_atom_site_refinement_flags
S1 S 0.44096(7) 0.454058(19) 0.30544(3) 0.01514(11) Uani 1 1 d .
O1 O 0.65718(18) 0.46420(6) 0.31186(8) 0.0199(3) Uani 1 1 d .
N1 N 0.3237(2) 0.51644(6) 0.27378(9) 0.0147(3) Uani 1 1 d .
C1 C 0.1133(3) 0.51510(8) 0.30830(11) 0.0153(4) Uani 1 1 d .
H1 H 0.0309 0.4827 0.2784 0.018 Uiso 1 1 calc R
O2 O 0.3738(2) 0.40095(5) 0.25888(8) 0.0207(3) Uani 1 1 d .
N2 N 0.3275(2) 0.45633(7) 0.40032(9) 0.0176(3) Uani 1 1 d .
C2 C 0.1486(3) 0.49743(8) 0.40199(11) 0.0173(4) Uani 1 1 d .
H2A H 0.1780 0.5340 0.4376 0.021 Uiso 1 1 calc R
H2B H 0.0272 0.4762 0.4249 0.021 Uiso 1 1 calc R
C3 C 0.0152(3) 0.57668(8) 0.29319(11) 0.0174(4) Uani 1 1 d .
H3A H 0.0930 0.6086 0.3248 0.021 Uiso 1 1 calc R
H3B H -0.1272 0.5764 0.3143 0.021 Uiso 1 1 calc R
O3 O 0.3075(2) 0.42862(6) 0.54000(8) 0.0248(3) Uani 1 1 d .
C4 C 0.0142(3) 0.59078(8) 0.19727(11) 0.0184(4) Uani 1 1 d .
H4A H -0.0533 0.6307 0.1871 0.022 Uiso 1 1 calc R
H4B H -0.0665 0.5591 0.1663 0.022 Uiso 1 1 calc R
O4 O 0.54588(19) 0.38718(6) 0.45308(7) 0.0197(3) Uani 1 1 d .
C5 C 0.2344(3) 0.59269(8) 0.16133(11) 0.0153(4) Uani 1 1 d .
C6 C 0.3374(3) 0.53061(8) 0.18158(10) 0.0160(4) Uani 1 1 d .
H6A H 0.2690 0.4980 0.1477 0.019 Uiso 1 1 calc R
H6B H 0.4833 0.5321 0.1651 0.019 Uiso 1 1 calc R
C7 C 0.2366(3) 0.59830(8) 0.06326(11) 0.0168(4) Uani 1 1 d .
C8 C 0.4211(3) 0.61259(9) 0.02315(12) 0.0215(4) Uani 1 1 d .
H8 H 0.5408 0.6197 0.0573 0.026 Uiso 1 1 calc R
C9 C 0.4329(3) 0.61661(9) -0.06497(12) 0.0252(4) Uani 1 1 d .
H9 H 0.5601 0.6259 -0.0908 0.030 Uiso 1 1 calc R
C10 C 0.2584(3) 0.60701(9) -0.11599(12) 0.0243(4) Uani 1 1 d .
H10 H 0.2652 0.6102 -0.1766 0.029 Uiso 1 1 calc R
C11 C 0.0763(3) 0.59283(9) -0.07759(12) 0.0242(4) Uani 1 1 d .
H11 H -0.0430 0.5861 -0.1121 0.029 Uiso 1 1 calc R
C12 C 0.0640(3) 0.58821(8) 0.01089(12) 0.0209(4) Uani 1 1 d .
H12 H -0.0633 0.5781 0.0361 0.025 Uiso 1 1 calc R
C13 C 0.3508(3) 0.64720(8) 0.20117(10) 0.0152(4) Uani 1 1 d .
C14 C 0.5225(3) 0.64093(8) 0.25492(11) 0.0168(4) Uani 1 1 d .
H14 H 0.5705 0.6012 0.2693 0.020 Uiso 1 1 calc R
C15 C 0.6249(3) 0.69179(8) 0.28800(11) 0.0190(4) Uani 1 1 d .
H15 H 0.7427 0.6864 0.3239 0.023 Uiso 1 1 calc R
C16 C 0.5562(3) 0.74989(8) 0.26892(11) 0.0210(4) Uani 1 1 d .
H16 H 0.6253 0.7846 0.2918 0.025 Uiso 1 1 calc R
C17 C 0.3842(3) 0.75701(8) 0.21567(12) 0.0239(4) Uani 1 1 d .
H17 H 0.3359 0.7969 0.2020 0.029 Uiso 1 1 calc R
C18 C 0.2831(3) 0.70641(8) 0.18249(12) 0.0217(4) Uani 1 1 d .
H18 H 0.1657 0.7120 0.1464 0.026 Uiso 1 1 calc R
C19 C 0.3884(3) 0.42372(8) 0.47194(11) 0.0176(4) Uani 1 1 d .
C20 C 0.6192(3) 0.34847(8) 0.52249(11) 0.0194(4) Uani 1 1 d .
H20A H 0.5171 0.3162 0.5343 0.023 Uiso 1 1 calc R
H20B H 0.6400 0.3731 0.5752 0.023 Uiso 1 1 calc R
C21 C 0.8186(3) 0.31998(8) 0.49661(11) 0.0190(4) Uani 1 1 d .
C22 C 0.8960(3) 0.27169(9) 0.54609(12) 0.0238(4) Uani 1 1 d .
H22 H 0.8232 0.2581 0.5947 0.029 Uiso 1 1 calc R
C23 C 1.0785(3) 0.24361(9) 0.52448(13) 0.0274(5) Uani 1 1 d .
H23 H 1.1314 0.2113 0.5590 0.033 Uiso 1 1 calc R
C24 C 1.1842(3) 0.26242(9) 0.45284(14) 0.0272(5) Uani 1 1 d .
H24 H 1.3075 0.2424 0.4374 0.033 Uiso 1 1 calc R
C25 C 1.1094(3) 0.31042(9) 0.40399(13) 0.0239(4) Uani 1 1 d .
H25 H 1.1823 0.3237 0.3552 0.029 Uiso 1 1 calc R
C26 C 0.9276(3) 0.33934(8) 0.42604(11) 0.0192(4) Uani 1 1 d .
H26 H 0.8778 0.3726 0.3925 0.023 Uiso 1 1 calc R

loop_
_atom_site_aniso_label
_atom_site_aniso_U_11
_atom_site_aniso_U_22
_atom_site_aniso_U_33
_atom_site_aniso_U_23
_atom_site_aniso_U_13
_atom_site_aniso_U_12
S1 0.0152(2) 0.0156(2) 0.0148(2) 0.00134(17) 0.00348(16) 0.00067(17)
O1 0.0139(6) 0.0245(7) 0.0213(6) 0.0025(5) 0.0030(5) 0.0015(5)
N1 0.0128(7) 0.0157(7) 0.0156(7) 0.0019(6) 0.0035(6) 0.0010(6)
C1 0.0119(8) 0.0190(9) 0.0151(8) -0.0011(7) 0.0046(7) -0.0013(7)
O2 0.0257(7) 0.0162(6) 0.0204(7) -0.0006(5) 0.0055(6) -0.0022(5)
N2 0.0166(7) 0.0213(8) 0.0150(7) 0.0012(6) 0.0047(6) 0.0025(6)
C2 0.0161(9) 0.0181(9) 0.0178(9) 0.0001(7) 0.0043(7) 0.0008(7)
C3 0.0120(8) 0.0223(9) 0.0181(9) 0.0004(7) 0.0029(7) 0.0027(7)
O3 0.0278(8) 0.0325(8) 0.0143(6) -0.0009(6) 0.0034(6) 0.0030(6)
C4 0.0145(9) 0.0237(9) 0.0170(9) 0.0012(7) 0.0019(7) 0.0014(7)
O4 0.0200(7) 0.0245(7) 0.0146(6) 0.0041(5) 0.0013(5) 0.0039(5)
C5 0.0124(8) 0.0184(9) 0.0151(8) 0.0006(7) 0.0009(7) 0.0002(7)
C6 0.0161(9) 0.0175(9) 0.0145(8) 0.0011(7) 0.0036(7) -0.0008(7)
C7 0.0185(9) 0.0158(8) 0.0162(9) -0.0014(7) 0.0017(7) 0.0013(7)
C8 0.0182(9) 0.0269(10) 0.0195(9) -0.0004(8) -0.0003(7) -0.0009(8)
C9 0.0231(10) 0.0327(11) 0.0199(9) 0.0013(8) 0.0070(8) 0.0001(9)
C10 0.0322(11) 0.0274(10) 0.0133(9) -0.0017(8) 0.0016(8) 0.0044(9)
C11 0.0253(10) 0.0267(10) 0.0204(10) -0.0037(8) -0.0037(8) -0.0003(8)
C12 0.0197(9) 0.0236(9) 0.0194(9) -0.0006(8) 0.0010(7) -0.0020(8)
C13 0.0161(9) 0.0170(9) 0.0127(8) -0.0009(7) 0.0040(7) -0.0008(7)
C14 0.0149(9) 0.0177(9) 0.0178(9) 0.0019(7) 0.0023(7) 0.0013(7)
C15 0.0166(9) 0.0213(9) 0.0192(9) 0.0000(7) 0.0000(7) 0.0006(7)
C16 0.0275(10) 0.0184(9) 0.0170(9) -0.0008(7) 0.0000(8) -0.0051(8)
C17 0.0338(11) 0.0160(9) 0.0218(10) 0.0006(7) -0.0039(8) 0.0052(8)
C18 0.0249(10) 0.0212(9) 0.0189(9) 0.0011(7) -0.0041(8) 0.0038(8)
C19 0.0172(9) 0.0183(9) 0.0173(9) -0.0006(7) -0.0003(7) -0.0035(7)
C20 0.0201(9) 0.0220(9) 0.0160(9) 0.0039(7) -0.0020(7) -0.0032(8)
C21 0.0190(9) 0.0202(9) 0.0177(9) -0.0005(7) -0.0039(7) -0.0029(7)
C22 0.0243(10) 0.0248(10) 0.0222(10) 0.0027(8) -0.0040(8) -0.0036(8)
C23 0.0276(11) 0.0222(10) 0.0319(11) 0.0004(8) -0.0124(9) 0.0011(8)
C24 0.0188(10) 0.0237(10) 0.0389(12) -0.0063(9) -0.0059(9) 0.0003(8)
C25 0.0194(10) 0.0230(10) 0.0292(10) -0.0034(8) 0.0011(8) -0.0061(8)
C26 0.0210(9) 0.0164(9) 0.0201(9) 0.0003(7) -0.0033(7) -0.0043(7)

loop_
_atom_type_symbol
_atom_type_description
_atom_type_scat_dispersion_real
_atom_type_scat_dispersion_imag
_atom_type_scat_source
C C 0.0033 0.0016 'International Tables Vol C Tables 4.2.6.8 and 6.1.1.4'
H H 0.0000 0.0000 'International Tables Vol C Tables 4.2.6.8 and 6.1.1.4'
N N 0.0061 0.0033 'International Tables Vol C Tables 4.2.6.8 and 6.1.1.4'
O O 0.0106 0.0060 'International Tables Vol C Tables 4.2.6.8 and 6.1.1.4'
S S 0.1246 0.1234 'International Tables Vol C Tables 4.2.6.8 and 6.1.1.4'

loop_
_geom_angle_atom_site_label_1
_geom_angle_atom_site_label_2
_geom_angle_atom_site_label_3
_geom_angle
O1 S1 O2 116.96(8)
O1 S1 N1 110.30(7)
O2 S1 N1 112.67(7)
O1 S1 N2 112.67(7)
O2 S1 N2 109.74(8)
N1 S1 N2 91.79(7)
C6 N1 C1 115.50(13)
C6 N1 S1 115.70(11)
C1 N1 S1 107.71(11)
N1 C1 C3 108.55(14)
N1 C1 C2 103.19(13)
C3 C1 C2 115.64(14)
C19 N2 C2 121.22(14)
C19 N2 S1 125.37(12)
C2 N2 S1 113.41(11)
N2 C2 C1 104.12(14)
C1 C3 C4 109.16(14)
C3 C4 C5 111.81(14)
C19 O4 C20 115.41(14)
C7 C5 C13 109.12(14)
C7 C5 C6 105.21(13)
C13 C5 C6 112.88(14)
C7 C5 C4 112.80(14)
C13 C5 C4 109.14(14)
C6 C5 C4 107.70(14)
N1 C6 C5 110.52(14)
C12 C7 C8 117.58(16)
C12 C7 C5 123.29(16)
C8 C7 C5 119.10(15)
C9 C8 C7 121.49(17)
C8 C9 C10 120.02(18)
C11 C10 C9 119.18(17)
C10 C11 C12 121.03(17)
C11 C12 C7 120.69(18)
C14 C13 C18 117.64(16)
C14 C13 C5 123.52(15)
C18 C13 C5 118.84(15)
C15 C14 C13 121.30(16)
C16 C15 C14 120.31(16)
C15 C16 C17 119.17(17)
C18 C17 C16 120.45(17)
C17 C18 C13 121.13(17)
O3 C19 O4 126.81(16)
O3 C19 N2 123.19(17)
O4 C19 N2 110.00(15)
O4 C20 C21 108.49(14)
C26 C21 C22 118.98(18)
C26 C21 C20 122.94(16)
C22 C21 C20 118.07(17)
C23 C22 C21 120.26(19)
C22 C23 C24 120.37(18)
C25 C24 C23 119.68(19)
C24 C25 C26 120.19(19)
C21 C26 C25 120.50(17)

loop_
_geom_bond_atom_site_label_1
_geom_bond_atom_site_label_2
_geom_bond_distance
S1 O1 1.4283(13)
S1 O2 1.4346(12)
S1 N1 1.6363(14)
S1 N2 1.6669(15)
N1 C6 1.476(2)
N1 C1 1.482(2)
C1 C3 1.508(2)
C1 C2 1.526(2)
N2 C19 1.378(2)
N2 C2 1.473(2)
C3 C4 1.528(2)
O3 C19 1.199(2)
C4 C5 1.550(2)
O4 C19 1.338(2)
O4 C20 1.449(2)
C5 C7 1.535(2)
C5 C13 1.539(2)
C5 C6 1.545(2)
C7 C12 1.397(2)
C7 C8 1.400(3)
C8 C9 1.381(3)
C9 C10 1.393(3)
C10 C11 1.374(3)
C11 C12 1.388(3)
C13 C14 1.393(2)
C13 C18 1.397(2)
C14 C15 1.392(2)
C15 C16 1.378(2)
C16 C17 1.392(3)
C17 C18 1.384(3)
C20 C21 1.503(3)
C21 C26 1.387(3)
C21 C22 1.397(3)
C22 C23 1.385(3)
C23 C24 1.386(3)
C24 C25 1.382(3)
C25 C26 1.391(3)

loop_
_geom_torsion_atom_site_label_1
_geom_torsion_atom_site_label_2
_geom_torsion_atom_site_label_3
_geom_torsion_atom_site_label_4
_geom_torsion
O1 S1 N1 C6 76.93(13)
O2 S1 N1 C6 -55.79(14)
N2 S1 N1 C6 -168.07(12)
O1 S1 N1 C1 -152.13(10)
O2 S1 N1 C1 75.15(12)
N2 S1 N1 C1 -37.13(11)
C6 N1 C1 C3 -58.71(18)
S1 N1 C1 C3 170.24(11)
C6 N1 C1 C2 178.10(13)
S1 N1 C1 C2 47.05(14)
O1 S1 N2 C19 -51.41(17)
O2 S1 N2 C19 80.79(16)
N1 S1 N2 C19 -164.32(15)
O1 S1 N2 C2 128.85(12)
O2 S1 N2 C2 -98.95(13)
N1 S1 N2 C2 15.95(13)
C19 N2 C2 C1 -170.55(15)
S1 N2 C2 C1 9.20(17)
N1 C1 C2 N2 -33.46(16)
C3 C1 C2 N2 -151.82(15)
N1 C1 C3 C4 57.87(17)
C2 C1 C3 C4 173.22(14)
C1 C3 C4 C5 -60.33(19)
C3 C4 C5 C7 172.38(14)
C3 C4 C5 C13 -66.15(18)
C3 C4 C5 C6 56.73(18)
C1 N1 C6 C5 56.97(18)
S1 N1 C6 C5 -175.90(11)
C7 C5 C6 N1 -173.55(13)
C13 C5 C6 N1 67.55(18)
C4 C5 C6 N1 -52.99(17)
C13 C5 C7 C12 -135.75(17)
C6 C5 C7 C12 102.87(18)
C4 C5 C7 C12 -14.3(2)
C13 C5 C7 C8 46.1(2)
C6 C5 C7 C8 -75.34(19)
C4 C5 C7 C8 167.52(16)
C12 C7 C8 C9 0.0(3)
C5 C7 C8 C9 178.29(17)
C7 C8 C9 C10 0.7(3)
C8 C9 C10 C11 -0.8(3)
C9 C10 C11 C12 0.3(3)
C10 C11 C12 C7 0.4(3)
C8 C7 C12 C11 -0.5(3)
C5 C7 C12 C11 -178.77(16)
C7 C5 C13 C14 -120.98(17)
C6 C5 C13 C14 -4.4(2)
C4 C5 C13 C14 115.35(18)
C7 C5 C13 C18 58.6(2)
C6 C5 C13 C18 175.18(16)
C4 C5 C13 C18 -65.1(2)
C18 C13 C14 C15 -0.9(3)
C5 C13 C14 C15 178.71(16)
C13 C14 C15 C16 0.9(3)
C14 C15 C16 C17 -0.5(3)
C15 C16 C17 C18 0.2(3)
C16 C17 C18 C13 -0.2(3)
C14 C13 C18 C17 0.5(3)
C5 C13 C18 C17 -179.05(17)
C20 O4 C19 O3 2.2(3)
C20 O4 C19 N2 -177.65(14)
C2 N2 C19 O3 -3.5(3)
S1 N2 C19 O3 176.81(14)
C2 N2 C19 O4 176.34(14)
S1 N2 C19 O4 -3.4(2)
C19 O4 C20 C21 -169.11(14)
O4 C20 C21 C26 12.4(2)
O4 C20 C21 C22 -167.34(15)
C26 C21 C22 C23 -0.3(3)
C20 C21 C22 C23 179.51(17)
C21 C22 C23 C24 -1.1(3)
C22 C23 C24 C25 1.6(3)
C23 C24 C25 C26 -0.7(3)
C22 C21 C26 C25 1.1(3)
C20 C21 C26 C25 -178.64(16)
C24 C25 C26 C21 -0.6(3)
